data_7013269
loop_
_publ_author_name
'Konarev, Dmitri V.'
'Neretin, Ivan S.'
'Saito, Gunzi'
'Slovokhotov, Yury L.'
'Otsuka, Akihiro'
'Lyubovskaya, Rimma N.'

_publ_section_title
;
 Ionic multi-component complexes containing TDAE?+ and C60?? radical
 ions and neutral D1 molecules: D1?TDAE?C60
;
_journal_issue 20
_journal_name_full 'Dalton Transactions'
_journal_page_first 3886
_journal_paper_doi 10.1039/b306074h
_journal_year 2003
_chemical_formula_moiety 'C60, 2(C34 H32 N2), C10 H24 N4'
_chemical_formula_sum 'C138 H88 N8'
_chemical_formula_weight 1858.16
_chemical_name_common C60*2TBPD*TDAE
_chemical_name_systematic
;
?
;
_space_group_IT_number 87
_symmetry_cell_setting tetragonal
_symmetry_space_group_name_Hall '-I 4'
_symmetry_space_group_name_H-M 'I 4/m'
_atom_sites_solution_hydrogens geom
_atom_sites_solution_primary direct
_atom_sites_solution_secondary difmap
_audit_creation_method SHELXL
_cell_angle_alpha 90.00
_cell_angle_beta 90.00
_cell_angle_gamma 90.00
_cell_formula_units_Z 2
_cell_length_a 13.627(2)
_cell_length_b 13.627(2)
_cell_length_c 24.662(5)
_cell_measurement_temperature 110(1)
_cell_volume 4579.6(13)
_computing_structure_refinement 'SHELXL-93 (Sheldrick, 1993)'
_computing_structure_solution 'SHELXS-86 (Sheldrick, 1990)'
_diffrn_ambient_temperature 110(1)
_diffrn_measurement_device 'Bruker SMART'
_diffrn_measurement_method '\w scan'
_diffrn_radiation_monochromator graphite
_diffrn_radiation_source 'fine-focus sealed tube'
_diffrn_radiation_type MoK\a
_diffrn_radiation_wavelength 0.71073
_diffrn_reflns_av_R_equivalents 0.0445
_diffrn_reflns_av_sigmaI/netI 0.0404
_diffrn_reflns_limit_h_max 14
_diffrn_reflns_limit_h_min -16
_diffrn_reflns_limit_k_max 16
_diffrn_reflns_limit_k_min -16
_diffrn_reflns_limit_l_max 24
_diffrn_reflns_limit_l_min -29
_diffrn_reflns_number 13250
_diffrn_reflns_theta_max 25.06
_diffrn_reflns_theta_min 1.71
_exptl_absorpt_coefficient_mu 0.079
_exptl_absorpt_correction_T_max 0.928022
_exptl_absorpt_correction_T_min 0.620190
_exptl_absorpt_correction_type SADABS
_exptl_crystal_colour black
_exptl_crystal_density_diffrn 1.348
_exptl_crystal_description plate
_exptl_crystal_F_000 1944
_exptl_crystal_size_max 0.25
_exptl_crystal_size_mid 0.25
_exptl_crystal_size_min 0.1
_refine_diff_density_max 0.494
_refine_diff_density_min -0.994
_refine_diff_density_rms 0.082
_refine_ls_extinction_method none
_refine_ls_goodness_of_fit_all 1.040
_refine_ls_goodness_of_fit_obs 1.248
_refine_ls_matrix_type full
_refine_ls_number_parameters 213
_refine_ls_number_reflns 2094
_refine_ls_number_restraints 24
_refine_ls_restrained_S_all 1.037
_refine_ls_restrained_S_obs 1.238
_refine_ls_R_factor_all 0.1476
_refine_ls_R_factor_obs 0.1002
_refine_ls_shift/esd_max 0.010
_refine_ls_shift/esd_mean 0.001
_refine_ls_structure_factor_coef Fsqd
_refine_ls_weighting_details 'w=1/[\s^2^(Fo^2^)+(0.2256P)^2^+0.0000P] where P=(Fo^2^+2Fc^2^)/3'
_refine_ls_weighting_scheme calc
_refine_ls_wR_factor_all 0.3300
_refine_ls_wR_factor_obs 0.2839
_reflns_number_observed 1150
_reflns_number_total 2094
_reflns_observed_criterion >2sigma(I)
_cod_data_source_file b306074h.txt
_cod_data_source_block tbpd
_cod_depositor_comments
;
The following automatic conversions were performed:
'_symmetry_cell_setting' value 'Tetragonal' changed to 'tetragonal'
according to '/home/saulius/struct/CIF-dictionaries/cif_core.dic'
dictionary named 'cif_core.dic' version 2.4.1 from 2010-06-29.

Automatic conversion script
Id: cif_fix_enum 1527 2010-12-29 10:47:43Z saulius 

The following automatic conversions were performed:

'_refine_ls_weighting_scheme' value 'calc
w=1/[\s^2^(Fo^2^)+(0.2256P)^2^+0.0000P] where P=(Fo^2^+2Fc^2^)/3' was
changed to 'calc'. New tag '_refine_ls_weighting_details' was
created. The value of the new tag was set to
'w=1/[\s^2^(Fo^2^)+(0.2256P)^2^+0.0000P] where P=(Fo^2^+2Fc^2^)/3'.

Automatic conversion script
Id: cif_fix_values 3143 2015-03-26 13:38:13Z robertas 
;
_cod_original_cell_volume 4579.3(13)
_cod_original_sg_symbol_H-M I4/m
_cod_database_code 7013269

loop_
_symmetry_equiv_pos_as_xyz
'x, y, z'
'-x, -y, z'
'-y, x, z'
'y, -x, z'
'x+1/2, y+1/2, z+1/2'
'-x+1/2, -y+1/2, z+1/2'
'-y+1/2, x+1/2, z+1/2'
'y+1/2, -x+1/2, z+1/2'
'-x, -y, -z'
'x, y, -z'
'y, -x, -z'
'-y, x, -z'
'-x+1/2, -y+1/2, -z+1/2'
'x+1/2, y+1/2, -z+1/2'
'y+1/2, -x+1/2, -z+1/2'
'-y+1/2, x+1/2, -z+1/2'

loop_
_atom_site_aniso_label
_atom_site_aniso_U_11
_atom_site_aniso_U_22
_atom_site_aniso_U_33
_atom_site_aniso_U_23
_atom_site_aniso_U_13
_atom_site_aniso_U_12
N1 0.056(3) 0.072(3) 0.032(2) 0.000 0.000 0.005(2)
C1 0.039(3) 0.076(4) 0.033(3) 0.000 0.000 0.010(2)
C2 0.043(2) 0.064(2) 0.038(2) 0.005(2) 0.002(2) 0.008(2)
C3 0.049(2) 0.083(3) 0.036(2) -0.004(2) -0.005(2) 0.010(2)
C4 0.044(2) 0.068(3) 0.037(2) 0.002(2) 0.004(2) 0.002(2)
C5 0.051(2) 0.076(3) 0.044(2) -0.002(2) -0.007(2) 0.005(2)
C6 0.054(2) 0.073(3) 0.061(3) 0.002(2) 0.000(2) 0.007(2)
C7 0.055(3) 0.060(3) 0.063(3) -0.009(2) 0.012(2) 0.000(2)
C8 0.057(3) 0.065(3) 0.048(2) -0.010(2) 0.002(2) -0.011(2)
C9 0.044(2) 0.064(2) 0.041(2) 0.003(2) -0.002(2) -0.001(2)
C31 0.079(6) 0.091(9) 0.032(3) -0.012(7) 0.010(3) -0.006(17)
C32 0.110(5) 0.098(5) 0.043(3) -0.021(3) 0.011(3) 0.033(4)
C33 0.293(16) 0.087(6) 0.091(5) -0.068(5) 0.020(8) 0.005(8)
C34 0.122(7) 0.137(7) 0.105(6) -0.006(5) 0.062(6) 0.039(5)
C35 0.107(5) 0.152(8) 0.096(5) -0.042(5) -0.008(4) 0.097(6)
C36 0.210(10) 0.062(4) 0.198(10) -0.011(5) 0.082(10) 0.057(6)
C37 0.236(15) 0.070(6) 0.263(19) -0.094(9) 0.081(15) -0.022(8)
C38 0.121(12) 0.087(11) 0.205(21) -0.099(13) 0.105(14) -0.076(11)
C39 0.013(7) 0.305(52) 0.113(21) 0.000 0.000 0.014(16)
C40 0.053(10) 0.160(20) 0.106(15) 0.000 0.000 0.072(12)

loop_
_atom_site_label
_atom_site_type_symbol
_atom_site_fract_x
_atom_site_fract_y
_atom_site_fract_z
_atom_site_U_iso_or_equiv
_atom_site_thermal_displace_type
_atom_site_occupancy
_atom_site_calc_flag
_atom_site_refinement_flags
_atom_site_disorder_group
N1 N 0.0000 0.5000 0.1139(2) 0.0531(12) Uani 1 d S .
C1 C 0.0000 0.5000 0.0572(2) 0.0493(14) Uani 1 d S .
C2 C -0.0097(3) 0.4132(3) 0.02811(15) 0.0480(10) Uani 1 d . .
C3 C 0.0511(3) 0.5736(3) 0.1456(2) 0.0560(11) Uani 1 d . .
C4 C -0.0119(3) 0.6474(3) 0.17401(14) 0.0497(11) Uani 1 d . .
C5 C -0.1033(3) 0.6741(3) 0.1535(2) 0.0569(11) Uani 1 d . .
C6 C -0.1600(3) 0.7431(3) 0.1805(2) 0.0629(12) Uani 1 d . .
C7 C -0.1258(3) 0.7867(3) 0.2271(2) 0.0592(12) Uani 1 d . .
C8 C -0.0359(3) 0.7592(3) 0.2478(2) 0.0569(12) Uani 1 d . .
C9 C 0.0201(3) 0.6907(3) 0.22152(15) 0.0496(10) Uani 1 d . .
C61 C 0.5000 0.5000 0.4748(4) 0.082(3) Uiso 1 d S .
N11 N 0.4937(15) 0.4201(12) 0.4447(7) 0.180(6) Uiso 0.50 d P .
C62 C 0.3780(14) 0.3717(16) 0.4646(7) 0.181(7) Uiso 0.50 d P .
H62A H 0.3706(14) 0.3909(16) 0.5000(7) 0.271 Uiso 1 d SR .
H62B H 0.3275(14) 0.4020(16) 0.4432(7) 0.271 Uiso 0.50 d PR .
H62C H 0.3727(14) 0.3017(16) 0.4618(7) 0.271 Uiso 0.50 d PR .
C63 C 0.5110(21) 0.4023(18) 0.3893(9) 0.216(10) Uiso 0.50 d P .
H63A H 0.5757(21) 0.4292(18) 0.3857(9) 0.325 Uiso 0.50 d PR .
H63B H 0.5129(21) 0.3330(18) 0.3823(9) 0.325 Uiso 0.50 d PR .
H63C H 0.4678(21) 0.4333(18) 0.3638(9) 0.325 Uiso 0.50 d PR .
H4 H 0.0962(26) 0.5439(24) 0.1736(16) 0.046(9) Uiso 1 d . .
H2 H -0.0161(25) 0.3590(26) 0.0457(15) 0.041(10) Uiso 1 d . .
H8 H -0.0104(32) 0.7880(31) 0.2783(18) 0.068(13) Uiso 1 d . .
H3 H 0.0999(28) 0.6093(28) 0.1172(16) 0.059(11) Uiso 1 d . .
H7 H -0.1662(35) 0.8332(33) 0.2464(19) 0.079(14) Uiso 1 d . .
H9 H 0.0769(29) 0.6682(25) 0.2374(15) 0.046(10) Uiso 1 d . .
H5 H -0.1327(27) 0.6368(26) 0.1198(16) 0.053(10) Uiso 1 d . .
H6 H -0.2263(35) 0.7742(34) 0.1648(19) 0.085(14) Uiso 1 d . .
C31 C 0.0517(6) -0.0079(28) 0.3598(3) 0.067(3) Uani 0.50 d P .
C32 C 0.0757(6) -0.1072(5) 0.3772(2) 0.084(2) Uani 1 d . .
C33 C 0.0128(12) -0.1812(7) 0.3999(3) 0.157(4) Uani 1 d . .
C34 C 0.1619(7) -0.0971(7) 0.4034(3) 0.121(3) Uani 1 d . .
C35 C 0.1796(7) -0.1618(9) 0.4506(3) 0.118(3) Uani 1 d . .
C36 C 0.1095(13) -0.2235(7) 0.4657(5) 0.157(4) Uani 1 d . .
C37 C 0.0162(12) -0.2366(7) 0.4461(8) 0.190(6) Uani 1 d U .
C38 C -0.0744(14) -0.2389(13) 0.4706(12) 0.138(9) Uani 0.50 d PU .
C39 C 0.2515(13) -0.0099(49) 0.5000 0.143(14) Uani 0.50 d SPU .
C40 C 0.2252(14) -0.1232(21) 0.5000 0.106(7) Uani 0.50 d SPU .

loop_
_atom_type_symbol
_atom_type_description
_atom_type_scat_dispersion_real
_atom_type_scat_dispersion_imag
_atom_type_scat_source
C C 0.0033 0.0016 'International Tables Vol C Tables 4.2.6.8 and 6.1.1.4'
H H 0.0000 0.0000 'International Tables Vol C Tables 4.2.6.8 and 6.1.1.4'
N N 0.0061 0.0033 'International Tables Vol C Tables 4.2.6.8 and 6.1.1.4'

loop_
_geom_angle_atom_site_label_1
_geom_angle_atom_site_label_2
_geom_angle_atom_site_label_3
_geom_angle
_geom_angle_site_symmetry_1
_geom_angle_site_symmetry_3
_geom_angle_publ_flag
C1 N1 C3 122.6(2) . . ?
C1 N1 C3 122.6(2) . 2_565 ?
C3 N1 C3 114.8(4) . 2_565 ?
C2 C1 C2 117.8(5) . 2_565 ?
C2 C1 N1 121.1(2) . . ?
C2 C1 N1 121.1(2) 2_565 . ?
C2 C2 C1 121.1(2) 10 . ?
N1 C3 C4 116.2(3) . . ?
C9 C4 C5 118.6(3) . . ?
C9 C4 C3 120.2(3) . . ?
C5 C4 C3 121.3(3) . . ?
C6 C5 C4 120.0(4) . . ?
C7 C6 C5 120.4(4) . . ?
C6 C7 C8 119.5(4) . . ?
C9 C8 C7 120.3(4) . . ?
C8 C9 C4 121.1(4) . . ?
C61 C61 N11 124.3(8) 9_666 4_565 ?
N11 C61 N11 111.5(16) 2_665 . ?
C61 N11 C63 132.7(17) . . ?
C61 N11 C62 102.0(13) . . ?
C63 N11 C62 110.7(18) . . ?
C31 C31 C32 113.8(36) 2 3 ?
C31 C31 C32 111.2(35) 2 . ?
C32 C31 C32 122.1(6) 3 . ?
C34 C32 C33 113.9(6) . . ?
C34 C32 C31 104.0(10) . . ?
C33 C32 C31 129.3(8) . . ?
C32 C33 C34 119.2(9) . 4 ?
C32 C34 C35 117.3(9) . . ?
C32 C34 C33 103.0(9) . 3 ?
C35 C34 C33 127.0(10) . 3 ?
C32 C34 C38 151.3(6) . 3 ?
C36 C35 C40 107.4(14) . . ?
C36 C35 C34 118.8(8) . . ?
C40 C35 C34 120.6(14) . . ?
C35 C36 C37 130.6(14) . . ?
C35 C36 C36 106.3(7) . 10_556 ?
C37 C36 C36 110.7(10) . 10_556 ?
C33 C37 C36 104.7(14) . . ?
C33 C37 C38 110.5(21) . . ?
C37 C38 C38 116.1(17) . 10_556 ?
C37 C38 C35 123.2(25) . 4 ?
C38 C38 C35 108.9(11) 10_556 4 ?
C40 C38 C34 113.7(25) 11_556 4 ?
C38 C39 C36 110.4(20) 3 3 ?
C38 C39 C36 110.4(20) 12_556 12_556 ?
C35 C40 C35 112.5(22) . 10_556 ?
C35 C40 C39 116.4(11) . . ?
C35 C40 C39 116.4(11) 10_556 . ?

loop_
_geom_bond_atom_site_label_1
_geom_bond_atom_site_label_2
_geom_bond_distance
_geom_bond_site_symmetry_2
_geom_bond_publ_flag
N1 C1 1.399(6) . ?
N1 C3 1.450(5) . ?
N1 C3 1.450(5) 2_565 ?
C1 C2 1.390(5) . ?
C1 C2 1.390(5) 2_565 ?
C2 C2 1.386(7) 10 ?
C3 C4 1.496(5) . ?
C4 C9 1.382(5) . ?
C4 C5 1.394(5) . ?
C5 C6 1.386(6) . ?
C6 C7 1.375(6) . ?
C7 C8 1.378(6) . ?
C8 C9 1.370(6) . ?
C61 C61 1.24(2) 9_666 ?
C61 N11 1.32(2) 4_565 ?
C61 N11 1.32(2) 2_665 ?
C61 N11 1.32(2) . ?
C61 N11 1.32(2) 3_655 ?
N11 C63 1.41(2) . ?
N11 N11 1.54(2) 3_655 ?
N11 N11 1.54(2) 4_565 ?
N11 C62 1.78(2) . ?
C31 C31 1.42(2) 2 ?
C31 C32 1.43(3) 3 ?
C31 C32 1.46(4) . ?
C32 C34 1.348(10) . ?
C32 C31 1.43(3) 4 ?
C32 C33 1.436(13) . ?
C33 C37 1.37(2) . ?
C33 C34 1.523(14) 4 ?
C34 C35 1.480(13) . ?
C34 C33 1.523(14) 3 ?
C35 C36 1.326(13) . ?
C35 C40 1.46(2) . ?
C35 C38 1.52(3) 3 ?
C36 C37 1.37(2) . ?
C36 C36 1.69(2) 10_556 ?
C37 C38 1.38(2) . ?
C37 C39 1.39(2) 11_556 ?
C38 C38 1.45(6) 10_556 ?
C38 C35 1.52(3) 4 ?
C39 C37 1.39(2) 3 ?
C39 C37 1.39(2) 12_556 ?
C39 C40 1.59(6) . ?
C40 C35 1.46(2) 10_556 ?

loop_
_geom_torsion_atom_site_label_1
_geom_torsion_atom_site_label_2
_geom_torsion_atom_site_label_3
_geom_torsion_atom_site_label_4
_geom_torsion
_geom_torsion_site_symmetry_1
_geom_torsion_site_symmetry_2
_geom_torsion_site_symmetry_3
_geom_torsion_site_symmetry_4
_geom_torsion_publ_flag
N1 C1 C2 C3 -23.9(3) . . . . ?
C1 C2 C3 C4 53.7(4) . . . . ?
C2 C3 C4 C5 -8.5(6) . . . . ?
C3 C4 C5 C6 -179.7(4) . . . . ?
C4 C5 C6 C7 1.1(7) . . . . ?
C5 C6 C7 C8 -2.0(7) . . . . ?
C6 C7 C8 C9 1.5(6) . . . . ?
